data_2207163
loop_
_publ_author_name
'Tobias Van Almsick'
'William S. Sheldrick'

_publ_section_title
;
 Bis[(1,4,7,10,13,16-hexaoxocyclooctadecane)caesium(I)]
 di-\m~2~-diselenido-bis[selenidoarsenate(III)]
;
_journal_coeditor_code BT6769
_journal_issue 11
_journal_name_full 'Acta Crystallographica Section E'
_journal_page_first m2431
_journal_page_last m2433
_journal_paper_doi 10.1107/S1600536805034604
_journal_volume 61
_journal_year 2005
_chemical_formula_iupac '[Cs (C12 H24 O6)]2 [As2 Se6]'
_chemical_formula_moiety 'C24 H48 As2 Cs2 O12 Se6'
_chemical_formula_sum 'C24 H48 As2 Cs2 O12 Se6'
_chemical_formula_weight 1418.04
_chemical_name_common 'not relevant'
_chemical_name_systematic
;
Bis[(1,4,7,10,13,16-hexaoxocyclooctadecane)caesium(I)]
di-\m~2~-diselenido-bis[selenidoarsenate(III)]
;
_space_group_IT_number 14
_symmetry_cell_setting monoclinic
_symmetry_space_group_name_Hall '-P 2yn'
_symmetry_space_group_name_H-M 'P 1 21/n 1'
_atom_sites_solution_hydrogens geom
_atom_sites_solution_primary direct
_atom_sites_solution_secondary difmap
_audit_creation_method SHELXL-97
_cell_angle_alpha 90.00
_cell_angle_beta 102.77(3)
_cell_angle_gamma 90.00
_cell_formula_units_Z 4
_cell_length_a 21.930(4)
_cell_length_b 8.4753(17)
_cell_length_c 24.041(5)
_cell_measurement_reflns_used 36
_cell_measurement_temperature 292(2)
_cell_measurement_theta_max 17.135
_cell_measurement_theta_min 4.583
_cell_volume 4357.8(16)
_computing_cell_refinement 'Siemens R3m/V'
_computing_data_collection 'Siemens R3m/V (Siemens, 1989)'
_computing_data_reduction 'XDISK (Siemens, 1989)'
_computing_molecular_graphics 'SHELXTL-Plus (Sheldrick, 1995)'
_computing_publication_material SHELXL97
_computing_structure_refinement 'SHELXL97 (Sheldrick, 1997)'
_computing_structure_solution 'SHELXS97 (Sheldrick, 1997)'
_diffrn_ambient_temperature 292(2)
_diffrn_measured_fraction_theta_full 0.989
_diffrn_measured_fraction_theta_max 0.989
_diffrn_measurement_device_type 'Siemens P4 four-circle'
_diffrn_measurement_method \w
_diffrn_radiation_monochromator graphite
_diffrn_radiation_source 'fine-focus sealed tube'
_diffrn_radiation_type MoK\a
_diffrn_radiation_wavelength 0.71073
_diffrn_reflns_av_R_equivalents 0.0591
_diffrn_reflns_av_sigmaI/netI 0.0796
_diffrn_reflns_limit_h_max 26
_diffrn_reflns_limit_h_min 0
_diffrn_reflns_limit_k_max 10
_diffrn_reflns_limit_k_min 0
_diffrn_reflns_limit_l_max 27
_diffrn_reflns_limit_l_min -28
_diffrn_reflns_number 7836
_diffrn_reflns_theta_full 25.00
_diffrn_reflns_theta_max 25.10
_diffrn_reflns_theta_min 2.56
_diffrn_standards_decay_% 20
_diffrn_standards_interval_count 100
_diffrn_standards_number 3
_exptl_absorpt_coefficient_mu 8.239
_exptl_absorpt_correction_T_max 0.315
_exptl_absorpt_correction_T_min 0.175
_exptl_absorpt_correction_type psi-scan
_exptl_absorpt_process_details '(XPREP in SHELXTL-Plus; Sheldrick, 1995)'
_exptl_crystal_colour orange
_exptl_crystal_density_diffrn 2.161
_exptl_crystal_density_method 'not measured'
_exptl_crystal_description prism
_exptl_crystal_F_000 2672
_exptl_crystal_size_max 0.23
_exptl_crystal_size_mid 0.19
_exptl_crystal_size_min 0.14
_refine_diff_density_max 0.698
_refine_diff_density_min -1.245
_refine_ls_extinction_coef 0.00070(7)
_refine_ls_extinction_expression 'Fc^*^ = kFc[1+0.001xFc^2^\l^3^/sin(2\q)]^-1/4^'
_refine_ls_extinction_method SHELXL97
_refine_ls_goodness_of_fit_ref 0.944
_refine_ls_hydrogen_treatment constr
_refine_ls_matrix_type full
_refine_ls_number_parameters 416
_refine_ls_number_reflns 7578
_refine_ls_number_restraints 36
_refine_ls_restrained_S_all 0.943
_refine_ls_R_factor_all 0.1107
_refine_ls_R_factor_gt 0.0515
_refine_ls_shift/su_max 0.001
_refine_ls_shift/su_mean 0.000
_refine_ls_structure_factor_coef Fsqd
_refine_ls_weighting_details 'calc w = 1/[\s^2^(Fo^2^)+(0.061P)^2^] where P = (Fo^2^+2Fc^2^)/3'
_refine_ls_weighting_scheme calc
_refine_ls_wR_factor_gt 0.1060
_refine_ls_wR_factor_ref 0.1226
_reflns_number_gt 4539
_reflns_number_total 7613
_reflns_threshold_expression I>2\s(I)
_cod_data_source_file bt6769.cif
_cod_data_source_block I
_cod_depositor_comments
;
The following automatic conversions were performed:
'_symmetry_cell_setting' value 'Monoclinic' changed to 'monoclinic'
according to '/home/saulius/struct/CIF-dictionaries/cif_core.dic'
dictionary named 'cif_core.dic' version 2.4.1 from 2010-06-29.

Automatic conversion script
Id: cif_fix_enum 1527 2010-12-29 10:47:43Z saulius 

The following automatic conversions were performed:

'_chemical_melting_point' value 'not measured' was changed to '?' -
the value is undefined or not given.

Automatic conversion script
Id: cif_fix_values 1646 2011-03-28 12:23:43Z adriana 

The following automatic conversions were performed:

'_chemical_melting_point' value 'not measured' was changed to '?' -
the value is undefined or not given.

'_symmetry_cell_setting' value
'Monoclinic' changed to 'monoclinic' according to
/home/saulius/struct/CIF-dictionaries/cif_core.dic dictionary named
'cif_core.dic' version 2.4.1 from 2010-06-29.

Automatic conversion script
Id: cif_fix_values 1715 2011-07-08 13:25:40Z adriana 
;
_cod_original_cell_volume 4357.8(15)
_cod_original_sg_symbol_H-M 'P 21/n'
_cod_database_code 2207163
_cod_database_fobs_code 2207163

loop_
_symmetry_equiv_pos_as_xyz
'x, y, z'
'-x+1/2, y+1/2, -z+1/2'
'-x, -y, -z'
'x-1/2, -y-1/2, z-1/2'

loop_
_atom_site_label
_atom_site_fract_x
_atom_site_fract_y
_atom_site_fract_z
_atom_site_U_iso_or_equiv
_atom_site_adp_type
_atom_site_calc_flag
_atom_site_refinement_flags
_atom_site_occupancy
_atom_site_type_symbol
Cs1 0.65676(3) 0.28552(8) 0.19863(3) 0.04977(19) Uani d . 1 Cs
As1 0.48253(5) 0.12388(13) 0.07542(5) 0.0516(3) Uani d . 1 As
Se1 0.58332(5) 0.02933(14) 0.06428(4) 0.0528(3) Uani d . 1 Se
Se2 0.41615(5) -0.09000(13) 0.03085(5) 0.0545(3) Uani d . 1 Se
Se3 0.49823(7) 0.03882(16) 0.16762(5) 0.0733(4) Uani d . 1 Se
O1 0.6484(4) 0.5254(10) 0.0934(3) 0.082(3) Uani d D 1 O
C2 0.6864(7) 0.4525(17) 0.0613(5) 0.101(5) Uani d D 1 C
H4A 0.6794 0.4995 0.0237 0.121 Uiso calc R 1 H
H4B 0.6764 0.3410 0.0570 0.121 Uiso calc R 1 H
C3 0.7527(6) 0.4738(16) 0.0917(6) 0.091(5) Uani d D 1 C
H5A 0.7800 0.4340 0.0682 0.109 Uiso calc R 1 H
H5B 0.7614 0.5853 0.0983 0.109 Uiso calc R 1 H
O4 0.7652(4) 0.3927(10) 0.1446(4) 0.074(2) Uani d D 1 O
C5 0.8257(5) 0.4168(18) 0.1765(6) 0.099(5) Uani d D 1 C
H7A 0.8329 0.5288 0.1833 0.118 Uiso calc R 1 H
H7B 0.8557 0.3781 0.1555 0.118 Uiso calc R 1 H
C6 0.8344(5) 0.3322(17) 0.2321(6) 0.093(5) Uani d D 1 C
H8A 0.8244 0.2213 0.2255 0.111 Uiso calc R 1 H
H8B 0.8776 0.3404 0.2527 0.111 Uiso calc R 1 H
O7 0.7942(3) 0.4007(9) 0.2653(3) 0.066(2) Uani d D 1 O
C8 0.8011(6) 0.3181(16) 0.3171(6) 0.096(5) Uani d D 1 C
H10A 0.8446 0.3194 0.3373 0.115 Uiso calc R 1 H
H10B 0.7884 0.2091 0.3096 0.115 Uiso calc R 1 H
C9 0.7615(6) 0.3936(17) 0.3531(5) 0.100(5) Uani d D 1 C
H11A 0.7725 0.3518 0.3916 0.119 Uiso calc R 1 H
H11B 0.7685 0.5067 0.3549 0.119 Uiso calc R 1 H
O10 0.6971(5) 0.3607(10) 0.3281(3) 0.081(3) Uani d D 1 O
C11 0.6572(8) 0.4276(19) 0.3598(6) 0.120(6) Uani d D 1 C
H13A 0.6655 0.5397 0.3648 0.144 Uiso calc R 1 H
H13B 0.6643 0.3788 0.3972 0.144 Uiso calc R 1 H
C12 0.5912(7) 0.4012(18) 0.3284(7) 0.118(7) Uani d D 1 C
H14A 0.5837 0.2894 0.3214 0.141 Uiso calc R 1 H
H14B 0.5626 0.4391 0.3510 0.141 Uiso calc R 1 H
O13 0.5812(4) 0.4863(10) 0.2747(5) 0.093(3) Uani d D 1 O
C14 0.5210(6) 0.4662(17) 0.2407(8) 0.127(8) Uani d D 1 C
H16A 0.4900 0.4965 0.2619 0.152 Uiso calc R 1 H
H16B 0.5144 0.3562 0.2299 0.152 Uiso calc R 1 H
C15 0.5146(5) 0.5661(16) 0.1889(7) 0.106(6) Uani d D 1 C
H17A 0.4710 0.5708 0.1692 0.127 Uiso calc R 1 H
H17B 0.5284 0.6726 0.2000 0.127 Uiso calc R 1 H
O16 0.5507(4) 0.5047(10) 0.1514(5) 0.090(3) Uani d D 1 O
C17 0.5452(7) 0.5930(18) 0.1020(7) 0.122(7) Uani d D 1 C
H1A 0.5592 0.7000 0.1119 0.146 Uiso calc R 1 H
H1B 0.5016 0.5975 0.0822 0.146 Uiso calc R 1 H
C18 0.5831(7) 0.5236(19) 0.0630(6) 0.114(6) Uani d D 1 C
H2A 0.5697 0.4163 0.0528 0.136 Uiso calc R 1 H
H2B 0.5776 0.5854 0.0283 0.136 Uiso calc R 1 H
Cs2 0.67039(3) -0.03400(8) 0.60686(3) 0.04362(18) Uani d . 1 Cs
As2 0.53938(6) -0.19547(16) 0.45584(5) 0.0657(4) Uani d . 1 As
Se21 0.51606(5) -0.23203(14) 0.54966(5) 0.0587(3) Uani d . 1 Se
Se22 0.57488(5) 0.07754(15) 0.45980(5) 0.0608(3) Uani d . 1 Se
Se23 0.63912(6) -0.28915(16) 0.47619(5) 0.0685(4) Uani d . 1 Se
O201 0.8070(3) -0.1633(7) 0.6629(3) 0.0487(17) Uani d D 1 O
C202 0.8372(5) -0.1498(12) 0.6161(4) 0.054(3) Uani d D 1 C
H10G 0.8106 -0.1926 0.5818 0.064 Uiso calc R 1 H
H10H 0.8761 -0.2086 0.6242 0.064 Uiso calc R 1 H
C203 0.8500(4) 0.0215(12) 0.6076(4) 0.056(3) Uani d D 1 C
H10I 0.8712 0.0681 0.6436 0.068 Uiso calc R 1 H
H10J 0.8768 0.0322 0.5807 0.068 Uiso calc R 1 H
O204 0.7922(3) 0.1008(8) 0.5864(3) 0.0560(19) Uani d D 1 O
C205 0.7989(5) 0.2643(12) 0.5773(5) 0.064(3) Uani d D 1 C
H10K 0.8222 0.2804 0.5478 0.077 Uiso calc R 1 H
H10L 0.8219 0.3135 0.6121 0.077 Uiso calc R 1 H
C206 0.7362(5) 0.3368(13) 0.5599(5) 0.069(3) Uani d D 1 C
H10M 0.7403 0.4452 0.5482 0.082 Uiso calc R 1 H
H10N 0.7117 0.2797 0.5276 0.082 Uiso calc R 1 H
O207 0.7055(3) 0.3330(9) 0.6059(3) 0.060(2) Uani d D 1 O
C208 0.6449(4) 0.4060(13) 0.5904(5) 0.060(3) Uani d D 1 C
H11C 0.6196 0.3539 0.5573 0.072 Uiso calc R 1 H
H11D 0.6491 0.5163 0.5812 0.072 Uiso calc R 1 H
C209 0.6145(6) 0.3917(12) 0.6400(5) 0.073(4) Uani d D 1 C
H11E 0.6413 0.4380 0.6736 0.088 Uiso calc R 1 H
H11F 0.5752 0.4491 0.6321 0.088 Uiso calc R 1 H
O210 0.6032(3) 0.2303(8) 0.6508(3) 0.0520(18) Uani d D 1 O
C211 0.5651(5) 0.2065(13) 0.6908(4) 0.058(3) Uani d D 1 C
H11G 0.5254 0.2598 0.6778 0.070 Uiso calc R 1 H
H11H 0.5855 0.2507 0.7274 0.070 Uiso calc R 1 H
C212 0.5544(4) 0.0352(13) 0.6970(4) 0.056(3) Uani d D 1 C
H11I 0.5272 0.0186 0.7234 0.067 Uiso calc R 1 H
H11J 0.5344 -0.0097 0.6604 0.067 Uiso calc R 1 H
O213 0.6133(3) -0.0397(8) 0.7182(3) 0.0485(17) Uani d D 1 O
C214 0.6068(5) -0.2021(11) 0.7301(4) 0.055(3) Uani d D 1 C
H11K 0.5851 -0.2562 0.6959 0.066 Uiso calc R 1 H
H11L 0.5826 -0.2141 0.7590 0.066 Uiso calc R 1 H
C215 0.6704(5) -0.2722(13) 0.7506(4) 0.056(3) Uani d D 1 C
H11M 0.6934 -0.2127 0.7830 0.067 Uiso calc R 1 H
H11N 0.6666 -0.3803 0.7627 0.067 Uiso calc R 1 H
O216 0.7027(3) -0.2685(8) 0.7060(3) 0.0501(17) Uani d D 1 O
C217 0.7635(4) -0.3342(13) 0.7223(4) 0.056(3) Uani d D 1 C
H10C 0.7608 -0.4436 0.7334 0.067 Uiso calc R 1 H
H10D 0.7878 -0.2768 0.7545 0.067 Uiso calc R 1 H
C218 0.7942(5) -0.3236(11) 0.6729(5) 0.059(3) Uani d D 1 C
H10E 0.8328 -0.3835 0.6809 0.071 Uiso calc R 1 H
H10F 0.7669 -0.3679 0.6391 0.071 Uiso calc R 1 H

loop_
_atom_site_aniso_label
_atom_site_aniso_U_11
_atom_site_aniso_U_22
_atom_site_aniso_U_33
_atom_site_aniso_U_12
_atom_site_aniso_U_13
_atom_site_aniso_U_23
Cs1 0.0514(4) 0.0479(4) 0.0485(4) 0.0022(3) 0.0076(3) -0.0036(3)
As1 0.0681(7) 0.0443(7) 0.0457(6) 0.0008(5) 0.0202(5) -0.0005(5)
Se1 0.0523(6) 0.0557(7) 0.0456(6) -0.0034(5) 0.0009(5) 0.0059(6)
Se2 0.0563(6) 0.0586(7) 0.0543(7) -0.0084(5) 0.0246(5) 0.0012(6)
Se3 0.1202(11) 0.0649(8) 0.0421(7) -0.0111(8) 0.0335(7) -0.0072(6)
O1 0.106(7) 0.078(6) 0.050(5) -0.013(5) -0.008(5) -0.002(5)
C2 0.182(17) 0.077(10) 0.044(8) -0.021(11) 0.028(10) -0.002(8)
C3 0.132(13) 0.070(9) 0.096(11) -0.010(9) 0.079(11) -0.002(9)
O4 0.077(6) 0.076(6) 0.079(6) -0.009(5) 0.036(5) -0.007(5)
C5 0.059(9) 0.113(13) 0.132(14) -0.004(8) 0.040(9) -0.040(12)
C6 0.039(7) 0.097(11) 0.132(14) 0.021(7) -0.002(8) -0.029(10)
O7 0.061(5) 0.057(5) 0.071(5) 0.009(4) -0.008(4) 0.003(5)
C8 0.080(10) 0.084(11) 0.098(12) -0.012(8) -0.038(9) -0.003(10)
C9 0.151(15) 0.083(11) 0.042(8) -0.037(10) -0.028(9) 0.007(8)
O10 0.133(8) 0.069(6) 0.046(5) -0.007(6) 0.027(5) -0.008(4)
C11 0.21(2) 0.100(13) 0.082(11) -0.001(14) 0.093(13) -0.006(10)
C12 0.143(15) 0.093(12) 0.159(17) -0.007(11) 0.123(14) 0.022(12)
O13 0.084(7) 0.072(6) 0.144(9) -0.009(5) 0.069(7) -0.011(6)
C14 0.084(11) 0.068(10) 0.26(3) 0.005(9) 0.107(15) -0.035(14)
C15 0.035(7) 0.068(10) 0.195(19) 0.006(7) -0.018(9) -0.060(11)
O16 0.063(5) 0.066(6) 0.126(9) 0.007(5) -0.010(5) 0.004(6)
C17 0.099(12) 0.078(12) 0.148(17) -0.019(9) -0.058(12) 0.029(12)
C18 0.145(16) 0.083(12) 0.088(12) -0.028(11) -0.028(11) 0.027(10)
Cs2 0.0419(3) 0.0484(4) 0.0404(4) 0.0015(3) 0.0090(3) 0.0020(3)
As2 0.0681(8) 0.0807(9) 0.0430(7) -0.0017(7) 0.0008(6) -0.0045(7)
Se21 0.0536(6) 0.0632(8) 0.0580(7) 0.0028(6) 0.0094(5) 0.0106(6)
Se22 0.0502(6) 0.0830(9) 0.0496(7) 0.0051(6) 0.0118(5) 0.0129(6)
Se23 0.0835(8) 0.0697(8) 0.0600(8) 0.0175(7) 0.0324(6) 0.0047(7)
O201 0.049(4) 0.045(4) 0.054(4) 0.004(3) 0.015(3) -0.005(4)
C202 0.052(6) 0.059(7) 0.051(7) -0.006(5) 0.015(5) -0.019(6)
C203 0.043(6) 0.091(9) 0.039(6) -0.004(6) 0.017(5) -0.017(6)
O204 0.044(4) 0.068(5) 0.056(5) 0.000(4) 0.009(3) 0.008(4)
C205 0.077(8) 0.061(8) 0.059(7) -0.030(6) 0.024(6) 0.013(6)
C206 0.080(8) 0.050(7) 0.065(8) -0.003(6) -0.008(7) 0.021(6)
O207 0.062(5) 0.068(5) 0.053(5) 0.002(4) 0.015(4) 0.018(4)
C208 0.050(6) 0.059(7) 0.063(8) -0.001(6) -0.006(6) 0.009(6)
C209 0.090(9) 0.037(7) 0.088(10) 0.007(6) 0.010(8) 0.001(7)
O210 0.055(4) 0.045(4) 0.058(5) 0.007(3) 0.019(4) -0.006(4)
C211 0.070(7) 0.071(8) 0.035(6) 0.029(6) 0.013(5) -0.004(6)
C212 0.038(5) 0.082(9) 0.053(7) 0.001(6) 0.019(5) 0.001(6)
O213 0.042(4) 0.052(4) 0.054(4) -0.004(3) 0.014(3) -0.002(4)
C214 0.066(7) 0.062(7) 0.044(6) -0.026(6) 0.027(5) -0.008(6)
C215 0.074(7) 0.054(7) 0.040(6) 0.001(6) 0.011(5) 0.009(6)
O216 0.054(4) 0.059(5) 0.038(4) 0.009(4) 0.012(3) 0.003(4)
C217 0.056(7) 0.052(7) 0.059(7) 0.011(5) 0.012(5) 0.015(6)
C218 0.055(7) 0.053(7) 0.070(8) 0.006(5) 0.015(6) -0.008(6)

loop_
_atom_type_symbol
_atom_type_description
_atom_type_scat_dispersion_real
_atom_type_scat_dispersion_imag
_atom_type_scat_source
C C 0.0033 0.0016 'International Tables Vol C Tables 4.2.6.8 and 6.1.1.4'
H H 0.0000 0.0000 'International Tables Vol C Tables 4.2.6.8 and 6.1.1.4'
O O 0.0106 0.0060 'International Tables Vol C Tables 4.2.6.8 and 6.1.1.4'
As As 0.0499 2.0058 'International Tables Vol C Tables 4.2.6.8 and 6.1.1.4'
Se Se -0.0929 2.2259 'International Tables Vol C Tables 4.2.6.8 and 6.1.1.4'
Cs Cs -0.3680 2.1192 'International Tables Vol C Tables 4.2.6.8 and 6.1.1.4'

loop_
_geom_angle_atom_site_label_1
_geom_angle_atom_site_label_2
_geom_angle_atom_site_label_3
_geom_angle_site_symmetry_1
_geom_angle_site_symmetry_3
_geom_angle
_geom_angle_publ_flag
O16 Cs1 O4 . . 105.3(3) no
O16 Cs1 O10 . . 106.1(3) no
O4 Cs1 O10 . . 106.6(2) no
O16 Cs1 O13 . . 55.5(3) no
O4 Cs1 O13 . . 128.7(2) no
O10 Cs1 O13 . . 52.4(3) no
O16 Cs1 O1 . . 53.6(3) no
O4 Cs1 O1 . . 53.0(2) no
O10 Cs1 O1 . . 127.7(2) no
O13 Cs1 O1 . . 99.6(3) no
O16 Cs1 O7 . . 124.1(2) no
O4 Cs1 O7 . . 53.1(2) no
O10 Cs1 O7 . . 54.1(2) no
O13 Cs1 O7 . . 95.7(2) no
O1 Cs1 O7 . . 94.8(2) no
O16 Cs1 O7 . 2_645 147.7(2) no
O4 Cs1 O7 . 2_645 99.0(2) no
O10 Cs1 O7 . 2_645 86.5(2) no
O13 Cs1 O7 . 2_645 121.6(2) no
O1 Cs1 O7 . 2_645 138.4(2) no
O7 Cs1 O7 . 2_645 87.52(11) no
O16 Cs1 Se1 . . 83.58(19) no
O4 Cs1 Se1 . . 91.77(16) no
O10 Cs1 Se1 . . 155.62(16) no
O13 Cs1 Se1 . . 126.24(18) no
O1 Cs1 Se1 . . 76.18(15) no
O7 Cs1 Se1 . . 137.84(14) no
O7 Cs1 Se1 2_645 . 74.66(13) no
O16 Cs1 Se3 . . 71.48(17) no
O4 Cs1 Se3 . . 142.87(16) no
O10 Cs1 Se3 . . 109.81(17) no
O13 Cs1 Se3 . . 81.14(16) no
O1 Cs1 Se3 . . 106.78(16) no
O7 Cs1 Se3 . . 158.43(14) no
O7 Cs1 Se3 2_645 . 76.33(12) no
Se1 Cs1 Se3 . . 51.24(3) no
Se3 As1 Se1 . . 93.29(6) yes
Se3 As1 Se2 . . 98.06(6) yes
Se1 As1 Se2 . . 100.22(6) yes
Se2 Se1 As1 3_655 . 103.69(6) yes
Se2 Se1 Cs1 3_655 . 126.20(5) no
As1 Se1 Cs1 . . 86.82(5) no
Se1 Se2 As1 3_655 . 97.77(6) yes
As1 Se3 Cs1 . . 87.37(5) no
C2 O1 C18 . . 111.0(11) no
C2 O1 Cs1 . . 102.5(7) no
C18 O1 Cs1 . . 105.4(7) no
O1 C2 C3 . . 108.2(10) no
O1 C2 H4A . . 110.1 no
C3 C2 H4A . . 110.1 no
O1 C2 H4B . . 110.1 no
C3 C2 H4B . . 110.1 no
H4A C2 H4B . . 108.4 no
O4 C3 C2 . . 110.8(10) no
O4 C3 H5A . . 109.5 no
C2 C3 H5A . . 109.5 no
O4 C3 H5B . . 109.5 no
C2 C3 H5B . . 109.5 no
H5A C3 H5B . . 108.1 no
C5 O4 C3 . . 113.2(10) no
C5 O4 Cs1 . . 122.7(7) no
C3 O4 Cs1 . . 120.4(7) no
O4 C5 C6 . . 109.9(11) no
O4 C5 H7A . . 109.7 no
C6 C5 H7A . . 109.7 no
O4 C5 H7B . . 109.7 no
C6 C5 H7B . . 109.7 no
H7A C5 H7B . . 108.2 no
O7 C6 C5 . . 109.3(10) no
O7 C6 H8A . . 109.8 no
C5 C6 H8A . . 109.8 no
O7 C6 H8B . . 109.8 no
C5 C6 H8B . . 109.8 no
H8A C6 H8B . . 108.3 no
C8 O7 C6 . . 109.4(10) no
C8 O7 Cs1 . . 101.2(6) no
C6 O7 Cs1 . . 102.8(6) no
C8 O7 Cs1 . 2_655 106.1(7) no
C6 O7 Cs1 . 2_655 108.9(7) no
Cs1 O7 Cs1 . 2_655 127.5(2) no
O7 C8 C9 . . 109.7(11) no
O7 C8 H10A . . 109.7 no
C9 C8 H10A . . 109.7 no
O7 C8 H10B . . 109.7 no
C9 C8 H10B . . 109.7 no
H10A C8 H10B . . 108.2 no
O10 C9 C8 . . 108.4(10) no
O10 C9 H11A . . 110.0 no
C8 C9 H11A . . 110.0 no
O10 C9 H11B . . 110.0 no
C8 C9 H11B . . 110.0 no
H11A C9 H11B . . 108.4 no
C11 O10 C9 . . 111.6(11) no
C11 O10 Cs1 . . 123.7(8) no
C9 O10 Cs1 . . 119.8(7) no
O10 C11 C12 . . 108.4(12) no
O10 C11 H13A . . 110.0 no
C12 C11 H13A . . 110.0 no
O10 C11 H13B . . 110.0 no
C12 C11 H13B . . 110.0 no
H13A C11 H13B . . 108.4 no
O13 C12 C11 . . 108.3(11) no
O13 C12 H14A . . 110.0 no
C11 C12 H14A . . 110.0 no
O13 C12 H14B . . 110.0 no
C11 C12 H14B . . 110.0 no
H14A C12 H14B . . 108.4 no
C14 O13 C12 . . 113.3(11) no
C14 O13 Cs1 . . 98.1(7) no
C12 O13 Cs1 . . 104.3(7) no
O13 C14 C15 . . 108.8(11) no
O13 C14 H16A . . 109.9 no
C15 C14 H16A . . 109.9 no
O13 C14 H16B . . 109.9 no
C15 C14 H16B . . 109.9 no
H16A C14 H16B . . 108.3 no
O16 C15 C14 . . 111.1(11) no
O16 C15 H17A . . 109.4 no
C14 C15 H17A . . 109.4 no
O16 C15 H17B . . 109.4 no
C14 C15 H17B . . 109.4 no
H17A C15 H17B . . 108.0 no
C17 O16 C15 . . 112.9(12) no
C17 O16 Cs1 . . 125.0(9) no
C15 O16 Cs1 . . 118.7(8) no
O16 C17 C18 . . 111.5(13) no
O16 C17 H1A . . 109.3 no
C18 C17 H1A . . 109.3 no
O16 C17 H1B . . 109.3 no
C18 C17 H1B . . 109.3 no
H1A C17 H1B . . 108.0 no
O1 C18 C17 . . 107.5(12) no
O1 C18 H2A . . 110.2 no
C17 C18 H2A . . 110.2 no
O1 C18 H2B . . 110.2 no
C17 C18 H2B . . 110.2 no
H2A C18 H2B . . 108.5 no
O210 Cs2 O204 . . 107.09(19) no
O210 Cs2 O216 . . 104.93(17) no
O204 Cs2 O216 . . 107.99(17) no
O210 Cs2 O201 . . 126.55(17) no
O204 Cs2 O201 . . 54.70(17) no
O216 Cs2 O201 . . 54.23(16) no
O210 Cs2 O213 . . 53.29(17) no
O204 Cs2 O213 . . 131.38(17) no
O216 Cs2 O213 . . 53.47(16) no
O201 Cs2 O213 . . 98.39(16) no
O210 Cs2 O207 . . 54.23(17) no
O204 Cs2 O207 . . 54.10(18) no
O216 Cs2 O207 . . 128.35(18) no
O201 Cs2 O207 . . 97.54(17) no
O213 Cs2 O207 . . 99.20(17) no
O210 Cs2 Se23 . . 135.46(13) no
O204 Cs2 Se23 . . 94.91(14) no
O216 Cs2 Se23 . . 104.21(13) no
O201 Cs2 Se23 . . 97.83(12) no
O213 Cs2 Se23 . . 131.30(12) no
O207 Cs2 Se23 . . 123.59(13) no
O210 Cs2 Se21 . . 89.40(13) no
O204 Cs2 Se21 . . 149.39(13) no
O216 Cs2 Se21 . . 91.70(13) no
O201 Cs2 Se21 . . 133.34(12) no
O213 Cs2 Se21 . . 79.17(12) no
O207 Cs2 Se21 . . 129.02(12) no
Se23 Cs2 Se21 . . 56.80(3) no
O210 Cs2 C208 . . 39.35(19) no
O204 Cs2 C208 . . 74.2(2) no
O216 Cs2 C208 . . 136.5(2) no
O201 Cs2 C208 . . 119.08(19) no
O213 Cs2 C208 . . 91.5(2) no
O207 Cs2 C208 . . 21.88(17) no
Se23 Cs2 C208 . . 119.08(16) no
Se21 Cs2 C208 . . 107.58(15) no
O210 Cs2 Se22 . . 85.96(13) no
O204 Cs2 Se22 . . 94.53(13) no
O216 Cs2 Se22 . . 150.25(13) no
O201 Cs2 Se22 . . 138.47(12) no
O213 Cs2 Se22 . . 122.99(11) no
O207 Cs2 Se22 . . 80.58(13) no
Se23 Cs2 Se22 . . 53.44(3) no
Se21 Cs2 Se22 . . 60.32(3) no
C208 Cs2 Se22 . . 67.64(16) no
O210 Cs2 C214 . . 73.3(2) no
O204 Cs2 C214 . . 138.5(2) no
O216 Cs2 C214 . . 38.33(18) no
O201 Cs2 C214 . . 90.80(19) no
O213 Cs2 C214 . . 21.06(17) no
O207 Cs2 C214 . . 119.83(19) no
Se23 Cs2 C214 . . 113.84(15) no
Se21 Cs2 C214 . . 70.33(15) no
C208 Cs2 C214 . . 112.2(2) no
Se22 Cs2 C214 . . 126.36(16) no
O210 Cs2 As2 . . 104.20(13) no
O204 Cs2 As2 . . 115.28(13) no
O216 Cs2 As2 . . 116.38(13) no
O201 Cs2 As2 . . 129.24(12) no
O213 Cs2 As2 . . 112.83(11) no
O207 Cs2 As2 . . 114.66(13) no
Se23 Cs2 As2 . . 31.74(3) no
Se21 Cs2 As2 . . 34.25(3) no
C208 Cs2 As2 . . 99.73(16) no
Se22 Cs2 As2 . . 34.12(3) no
C214 Cs2 As2 . . 104.16(15) no
Se23 As2 Se22 . . 92.26(6) yes
Se23 As2 Se21 . . 98.32(6) yes
Se22 As2 Se21 . . 102.41(6) yes
Se23 As2 Cs2 . . 60.09(5) no
Se22 As2 Cs2 . . 61.28(4) no
Se21 As2 Cs2 . . 60.01(4) no
Se22 Se21 As2 3_656 . 100.73(6) yes
Se22 Se21 Cs2 3_656 . 117.54(5) no
As2 Se21 Cs2 . . 85.74(5) no
Se21 Se22 As2 3_656 . 105.54(6) yes
Se21 Se22 Cs2 3_656 . 120.53(5) no
As2 Se22 Cs2 . . 84.60(4) no
As2 Se23 Cs2 . . 88.17(5) no
C218 O201 C202 . . 110.6(7) no
C218 O201 Cs2 . . 101.4(5) no
C202 O201 Cs2 . . 101.3(5) no
O201 C202 C203 . . 108.5(7) no
O201 C202 H10G . . 110.0 no
C203 C202 H10G . . 110.0 no
O201 C202 H10H . . 110.0 no
C203 C202 H10H . . 110.0 no
H10G C202 H10H . . 108.4 no
O204 C203 C202 . . 109.1(8) no
O204 C203 H10I . . 109.9 no
C202 C203 H10I . . 109.9 no
O204 C203 H10J . . 109.9 no
C202 C203 H10J . . 109.9 no
H10I C203 H10J . . 108.3 no
C205 O204 C203 . . 113.7(8) no
C205 O204 Cs2 . . 121.2(6) no
C203 O204 Cs2 . . 120.5(5) no
O204 C205 C206 . . 109.2(8) no
O204 C205 H10K . . 109.8 no
C206 C205 H10K . . 109.8 no
O204 C205 H10L . . 109.8 no
C206 C205 H10L . . 109.8 no
H10K C205 H10L . . 108.3 no
O207 C206 C205 . . 109.9(8) no
O207 C206 H10M . . 109.7 no
C205 C206 H10M . . 109.7 no
O207 C206 H10N . . 109.7 no
C205 C206 H10N . . 109.7 no
H10M C206 H10N . . 108.2 no
C206 O207 C208 . . 111.1(8) no
C206 O207 Cs2 . . 100.6(6) no
C208 O207 Cs2 . . 102.1(6) no
O207 C208 C209 . . 108.0(9) no
O207 C208 Cs2 . . 56.1(5) no
C209 C208 Cs2 . . 85.3(6) no
O207 C208 H11C . . 110.1 no
C209 C208 H11C . . 110.1 no
Cs2 C208 H11C . . 71.4 no
O207 C208 H11D . . 110.1 no
C209 C208 H11D . . 110.1 no
Cs2 C208 H11D . . 162.8 no
H11C C208 H11D . . 108.4 no
O210 C209 C208 . . 110.5(9) no
O210 C209 H11E . . 109.6 no
C208 C209 H11E . . 109.6 no
O210 C209 H11F . . 109.6 no
C208 C209 H11F . . 109.6 no
H11E C209 H11F . . 108.1 no
C211 O210 C209 . . 114.3(8) no
C211 O210 Cs2 . . 122.7(6) no
C209 O210 Cs2 . . 122.3(6) no
O210 C211 C212 . . 109.7(8) no
O210 C211 H11G . . 109.7 no
C212 C211 H11G . . 109.7 no
O210 C211 H11H . . 109.7 no
C212 C211 H11H . . 109.7 no
H11G C211 H11H . . 108.2 no
O213 C212 C211 . . 108.6(8) no
O213 C212 H11I . . 110.0 no
C211 C212 H11I . . 110.0 no
O213 C212 H11J . . 110.0 no
C211 C212 H11J . . 110.0 no
H11I C212 H11J . . 108.3 no
C214 O213 C212 . . 112.3(7) no
C214 O213 Cs2 . . 105.0(5) no
C212 O213 Cs2 . . 100.7(5) no
O213 C214 C215 . . 108.9(8) no
O213 C214 Cs2 . . 54.0(4) no
C215 C214 Cs2 . . 86.1(5) no
O213 C214 H11K . . 109.9 no
C215 C214 H11K . . 109.9 no
Cs2 C214 H11K . . 73.4 no
O213 C214 H11L . . 109.9 no
C215 C214 H11L . . 109.9 no
Cs2 C214 H11L . . 161.4 no
H11K C214 H11L . . 108.3 no
O216 C215 C214 . . 109.1(8) no
O216 C215 H11M . . 109.9 no
C214 C215 H11M . . 109.9 no
O216 C215 H11N . . 109.9 no
C214 C215 H11N . . 109.9 no
H11M C215 H11N . . 108.3 no
C215 O216 C217 . . 112.4(7) no
C215 O216 Cs2 . . 122.5(5) no
C217 O216 Cs2 . . 120.7(5) no
O216 C217 C218 . . 108.6(8) no
O216 C217 H10C . . 110.0 no
C218 C217 H10C . . 110.0 no
O216 C217 H10D . . 110.0 no
C218 C217 H10D . . 110.0 no
H10C C217 H10D . . 108.3 no
O201 C218 C217 . . 109.4(8) no
O201 C218 H10E . . 109.8 no
C217 C218 H10E . . 109.8 no
O201 C218 H10F . . 109.8 no
C217 C218 H10F . . 109.8 no
H10E C218 H10F . . 108.2 no

loop_
_geom_bond_atom_site_label_1
_geom_bond_atom_site_label_2
_geom_bond_site_symmetry_2
_geom_bond_distance
_geom_bond_publ_flag
Cs1 O16 . 2.997(8) yes
Cs1 O4 . 3.087(7) yes
Cs1 O10 . 3.107(8) yes
Cs1 O13 . 3.214(8) yes
Cs1 O1 . 3.220(8) yes
Cs1 O7 . 3.236(7) yes
Cs1 O7 2_645 3.484(8) yes
Cs1 Se1 . 3.9297(15) yes
Cs1 Se3 . 3.9836(17) yes
As1 Se3 . 2.2833(16) yes
As1 Se1 . 2.4210(16) yes
As1 Se2 . 2.4214(17) yes
Se1 Se2 3_655 2.3466(16) yes
Se2 Se1 3_655 2.3466(16) yes
O1 C2 . 1.396(12) no
O1 C18 . 1.458(13) no
C2 C3 . 1.488(14) no
C2 H4A . 0.9700 no
C2 H4B . 0.9700 no
C3 O4 . 1.419(12) no
C3 H5A . 0.9700 no
C3 H5B . 0.9700 no
O4 C5 . 1.393(12) no
C5 C6 . 1.492(14) no
C5 H7A . 0.9700 no
C5 H7B . 0.9700 no
C6 O7 . 1.434(11) no
C6 H8A . 0.9700 no
C6 H8B . 0.9700 no
O7 C8 . 1.409(12) no
O7 Cs1 2_655 3.484(8) no
C8 C9 . 1.496(13) no
C8 H10A . 0.9700 no
C8 H10B . 0.9700 no
C9 O10 . 1.435(12) no
C9 H11A . 0.9700 no
C9 H11B . 0.9700 no
O10 C11 . 1.402(12) no
C11 C12 . 1.495(15) no
C11 H13A . 0.9700 no
C11 H13B . 0.9700 no
C12 O13 . 1.453(13) no
C12 H14A . 0.9700 no
C12 H14B . 0.9700 no
O13 C14 . 1.401(14) no
C14 C15 . 1.487(14) no
C14 H16A . 0.9700 no
C14 H16B . 0.9700 no
C15 O16 . 1.423(12) no
C15 H17A . 0.9700 no
C15 H17B . 0.9700 no
O16 C17 . 1.386(13) no
C17 C18 . 1.503(15) no
C17 H1A . 0.9700 no
C17 H1B . 0.9700 no
C18 H2A . 0.9700 no
C18 H2B . 0.9700 no
Cs2 O210 . 2.999(6) yes
Cs2 O204 . 3.044(6) yes
Cs2 O216 . 3.064(6) yes
Cs2 O201 . 3.195(6) yes
Cs2 O213 . 3.196(6) yes
Cs2 O207 . 3.206(7) yes
Cs2 Se23 . 3.7502(16) yes
Cs2 Se21 . 3.7557(15) yes
Cs2 C208 . 3.779(11) no
Cs2 Se22 . 3.8090(17) yes
Cs2 C214 . 3.817(9) no
Cs2 As2 . 4.3242(19) no
As2 Se23 . 2.2762(18) yes
As2 Se22 . 2.4364(19) yes
As2 Se21 . 2.4404(17) yes
Se21 Se22 3_656 2.3543(16) yes
Se22 Se21 3_656 2.3543(16) yes
O201 C218 . 1.418(10) no
O201 C202 . 1.430(9) no
C202 C203 . 1.501(12) no
C202 H10G . 0.9700 no
C202 H10H . 0.9700 no
C203 O204 . 1.426(10) no
C203 H10I . 0.9700 no
C203 H10J . 0.9700 no
O204 C205 . 1.416(10) no
C205 C206 . 1.480(12) no
C205 H10K . 0.9700 no
C205 H10L . 0.9700 no
C206 O207 . 1.417(11) no
C206 H10M . 0.9700 no
C206 H10N . 0.9700 no
O207 C208 . 1.440(10) no
C208 C209 . 1.493(12) no
C208 H11C . 0.9700 no
C208 H11D . 0.9700 no
C209 O210 . 1.424(10) no
C209 H11E . 0.9700 no
C209 H11F . 0.9700 no
O210 C211 . 1.420(10) no
C211 C212 . 1.484(12) no
C211 H11G . 0.9700 no
C211 H11H . 0.9700 no
C212 O213 . 1.429(10) no
C212 H11I . 0.9700 no
C212 H11J . 0.9700 no
O213 C214 . 1.420(10) no
C214 C215 . 1.495(11) no
C214 H11K . 0.9700 no
C214 H11L . 0.9700 no
C215 O216 . 1.411(9) no
C215 H11M . 0.9700 no
C215 H11N . 0.9700 no
O216 C217 . 1.417(10) no
C217 C218 . 1.492(11) no
C217 H10C . 0.9700 no
C217 H10D . 0.9700 no
C218 H10E . 0.9700 no
C218 H10F . 0.9700 no
